data_4125995
loop_
_publ_author_name
'Jian, Zhongbao'
'Kehr, Gerald'
'Daniliuc, Constantin G.'
'Wibbeling, Birgit'
'Wiegand, Thomas'
'Siedow, Melanie'
'Eckert, Hellmut'
'Bursch, Markus'
'Grimme, Stefan'
'Erker, Gerhard'

_publ_section_title
;
 CO-Reduction Chemistry: Reaction of a CO-Derived Formylhydridoborate with
 Carbon Monoxide, with Carbon Dioxide, and with Dihydrogen.
;
_journal_name_full 'Journal of the American Chemical Society'
_journal_paper_doi 10.1021/jacs.7b02548
_journal_year 2017
_chemical_formula_sum 'C42 H43 B F10 O3 Zr'
_chemical_formula_weight 887.79
_chemical_name_systematic
; 
 ? 
;
_space_group_IT_number 61
_symmetry_cell_setting orthorhombic
_symmetry_space_group_name_Hall '-P 2ac 2ab'
_symmetry_space_group_name_H-M 'P b c a'
_atom_sites_solution_hydrogens geom
_atom_sites_solution_primary direct
_atom_sites_solution_secondary difmap
_audit_creation_method SHELXL-97
_cell_angle_alpha 90.00
_cell_angle_beta 90.00
_cell_angle_gamma 90.00
_cell_formula_units_Z 8
_cell_length_a 16.5662(2)
_cell_length_b 19.9277(2)
_cell_length_c 25.6405(3)
_cell_measurement_reflns_used 11080
_cell_measurement_temperature 173(2)
_cell_measurement_theta_max 28.28
_cell_measurement_theta_min 4.08
_cell_volume 8464.60(17)
_computing_cell_refinement 'Collect (Nonius B.V., 1998)'
_computing_data_collection 'Collect (Nonius B.V., 1998)'
_computing_data_reduction 'Denzo-SMN (Otwinowski & Minor, 1997)'
_computing_molecular_graphics 'XP (BrukerAXS, 2000)'
_computing_publication_material 'SHELXL-97 (Sheldrick, 1997)'
_computing_structure_refinement 'SHELXL-97 (Sheldrick, 1997)'
_computing_structure_solution 'SHELXS-97 (Sheldrick, 1990)'
_diffrn_ambient_temperature 173(2)
_diffrn_measured_fraction_theta_full 0.993
_diffrn_measured_fraction_theta_max 0.993
_diffrn_measurement_device_type 'Nonius KappaCCD APEXII'
_diffrn_measurement_method '\w and \f scans'
_diffrn_radiation_monochromator 'Montel mirror'
_diffrn_radiation_source 'rotating anode Nonius FR591'
_diffrn_radiation_type MoK\a
_diffrn_radiation_wavelength 0.71073
_diffrn_reflns_av_R_equivalents 0.060
_diffrn_reflns_av_sigmaI/netI 0.0345
_diffrn_reflns_limit_h_max 19
_diffrn_reflns_limit_h_min -19
_diffrn_reflns_limit_k_max 23
_diffrn_reflns_limit_k_min -23
_diffrn_reflns_limit_l_max 30
_diffrn_reflns_limit_l_min -30
_diffrn_reflns_number 50846
_diffrn_reflns_theta_full 25.00
_diffrn_reflns_theta_max 25.00
_diffrn_reflns_theta_min 4.08
_exptl_absorpt_coefficient_mu 0.340
_exptl_absorpt_correction_T_max 0.9668
_exptl_absorpt_correction_T_min 0.9476
_exptl_absorpt_correction_type multi-scan
_exptl_absorpt_process_details 'Denzo (Otwinowski, Borek, Majewski & Minor, 2003)'
_exptl_crystal_colour 'light yellow'
_exptl_crystal_density_diffrn 1.393
_exptl_crystal_density_method 'not measured'
_exptl_crystal_description prism
_exptl_crystal_F_000 3632
_exptl_crystal_size_max 0.16
_exptl_crystal_size_mid 0.12
_exptl_crystal_size_min 0.10
_refine_diff_density_max 0.284
_refine_diff_density_min -0.333
_refine_diff_density_rms 0.054
_refine_ls_extinction_method none
_refine_ls_goodness_of_fit_ref 1.028
_refine_ls_hydrogen_treatment mixed
_refine_ls_matrix_type full
_refine_ls_number_parameters 535
_refine_ls_number_reflns 7417
_refine_ls_number_restraints 0
_refine_ls_restrained_S_all 1.028
_refine_ls_R_factor_all 0.0530
_refine_ls_R_factor_gt 0.0406
_refine_ls_shift/su_max 0.001
_refine_ls_shift/su_mean 0.000
_refine_ls_structure_factor_coef Fsqd
_refine_ls_weighting_details 'calc w=1/[\s^2^(Fo^2^)+(0.0306P)^2^+10.9754P] where P=(Fo^2^+2Fc^2^)/3'
_refine_ls_weighting_scheme calc
_refine_ls_wR_factor_gt 0.0899
_refine_ls_wR_factor_ref 0.0958
_reflns_number_gt 5976
_reflns_number_total 7417
_reflns_threshold_expression >2sigma(I)
_cod_data_source_file ja7b02548_si_002.cif
_cod_data_source_block erk8583
_cod_original_sg_symbol_H-M Pbca
_cod_database_code 4125995

loop_
_symmetry_equiv_pos_as_xyz
'x, y, z'
'-x+1/2, -y, z+1/2'
'-x, y+1/2, -z+1/2'
'x+1/2, -y+1/2, -z'
'-x, -y, -z'
'x-1/2, y, -z-1/2'
'x, -y-1/2, z-1/2'
'-x-1/2, y-1/2, z'

loop_
_atom_site_label
_atom_site_type_symbol
_atom_site_fract_x
_atom_site_fract_y
_atom_site_fract_z
_atom_site_U_iso_or_equiv
_atom_site_adp_type
_atom_site_occupancy
_atom_site_symmetry_multiplicity
_atom_site_calc_flag
_atom_site_refinement_flags
Zr1 Zr 0.805614(14) 0.162732(12) 0.346642(9) 0.02622(9) Uani 1 1 d .
O1 O 0.70684(10) 0.11175(9) 0.33236(7) 0.0334(4) Uani 1 1 d .
O2 O 0.75750(12) 0.22203(9) 0.40858(7) 0.0352(4) Uani 1 1 d .
O3 O 0.78423(11) 0.28123(10) 0.47878(7) 0.0362(4) Uani 1 1 d .
C1 C 0.88619(17) 0.24375(15) 0.28874(12) 0.0371(7) Uani 1 1 d .
C2 C 0.82938(18) 0.28324(14) 0.31566(11) 0.0369(7) Uani 1 1 d .
C3 C 0.75154(17) 0.26400(14) 0.29824(11) 0.0362(6) Uani 1 1 d .
C4 C 0.76016(17) 0.21362(15) 0.26037(10) 0.0348(6) Uani 1 1 d .
C5 C 0.84397(17) 0.19840(14) 0.25528(11) 0.0343(6) Uani 1 1 d .
C6 C 0.97509(18) 0.26038(19) 0.28601(15) 0.0561(9) Uani 1 1 d .
H6A H 0.9827 0.3016 0.2658 0.084 Uiso 1 1 calc R
H6B H 1.0041 0.2234 0.2691 0.084 Uiso 1 1 calc R
H6C H 0.9962 0.2668 0.3214 0.084 Uiso 1 1 calc R
C7 C 0.8483(2) 0.33979(15) 0.35194(13) 0.0550(9) Uani 1 1 d .
H7A H 0.8573 0.3809 0.3318 0.082 Uiso 1 1 calc R
H7B H 0.8970 0.3290 0.3719 0.082 Uiso 1 1 calc R
H7C H 0.8029 0.3466 0.3759 0.082 Uiso 1 1 calc R
C8 C 0.6728(2) 0.29580(18) 0.31324(13) 0.0530(9) Uani 1 1 d .
H8A H 0.6783 0.3174 0.3474 0.079 Uiso 1 1 calc R
H8B H 0.6307 0.2613 0.3150 0.079 Uiso 1 1 calc R
H8C H 0.6579 0.3295 0.2871 0.079 Uiso 1 1 calc R
C9 C 0.69224(19) 0.18497(18) 0.22874(13) 0.0513(8) Uani 1 1 d .
H9A H 0.6524 0.1645 0.2521 0.077 Uiso 1 1 calc R
H9B H 0.7134 0.1508 0.2049 0.077 Uiso 1 1 calc R
H9C H 0.6665 0.2209 0.2086 0.077 Uiso 1 1 calc R
C10 C 0.8801(2) 0.15271(17) 0.21488(12) 0.0512(8) Uani 1 1 d .
H10A H 0.8726 0.1723 0.1802 0.077 Uiso 1 1 calc R
H10B H 0.8534 0.1089 0.2163 0.077 Uiso 1 1 calc R
H10C H 0.9379 0.1471 0.2218 0.077 Uiso 1 1 calc R
C11 C 0.88826(17) 0.05530(14) 0.35196(11) 0.0345(6) Uani 1 1 d .
C12 C 0.83631(16) 0.05404(14) 0.39576(11) 0.0346(6) Uani 1 1 d .
C13 C 0.85780(16) 0.10687(14) 0.42889(11) 0.0330(6) Uani 1 1 d .
C14 C 0.92444(16) 0.14173(14) 0.40612(11) 0.0348(6) Uani 1 1 d .
C15 C 0.94409(16) 0.10867(15) 0.35945(12) 0.0368(7) Uani 1 1 d .
C16 C 0.8957(2) 0.00216(16) 0.31106(13) 0.0493(8) Uani 1 1 d .
H16A H 0.9403 -0.0280 0.3199 0.074 Uiso 1 1 calc R
H16B H 0.9063 0.0232 0.2772 0.074 Uiso 1 1 calc R
H16C H 0.8453 -0.0235 0.3092 0.074 Uiso 1 1 calc R
C17 C 0.77258(19) 0.00206(15) 0.40664(13) 0.0460(8) Uani 1 1 d .
H17A H 0.7930 -0.0302 0.4323 0.069 Uiso 1 1 calc R
H17B H 0.7590 -0.0215 0.3742 0.069 Uiso 1 1 calc R
H17C H 0.7242 0.0240 0.4205 0.069 Uiso 1 1 calc R
C18 C 0.8235(2) 0.11770(16) 0.48243(11) 0.0443(7) Uani 1 1 d .
H18A H 0.7644 0.1191 0.4804 0.066 Uiso 1 1 calc R
H18B H 0.8436 0.1602 0.4965 0.066 Uiso 1 1 calc R
H18C H 0.8400 0.0808 0.5053 0.066 Uiso 1 1 calc R
C19 C 0.96916(19) 0.19921(17) 0.43117(13) 0.0482(8) Uani 1 1 d .
H19A H 0.9985 0.1829 0.4618 0.072 Uiso 1 1 calc R
H19B H 0.9305 0.2338 0.4419 0.072 Uiso 1 1 calc R
H19C H 1.0074 0.2183 0.4061 0.072 Uiso 1 1 calc R
C20 C 1.02192(18) 0.11454(18) 0.32960(14) 0.0496(8) Uani 1 1 d .
H20A H 1.0489 0.1566 0.3389 0.074 Uiso 1 1 calc R
H20B H 1.0105 0.1141 0.2921 0.074 Uiso 1 1 calc R
H20C H 1.0571 0.0766 0.3384 0.074 Uiso 1 1 calc R
C21 C 0.63971(15) 0.07283(13) 0.32763(10) 0.0298(6) Uani 1 1 d .
C22 C 0.63389(16) 0.02414(14) 0.28854(11) 0.0343(6) Uani 1 1 d .
C23 C 0.56393(16) -0.01482(14) 0.28656(11) 0.0348(6) Uani 1 1 d .
H23 H 0.5591 -0.0476 0.2599 0.042 Uiso 1 1 calc R
C24 C 0.50128(17) -0.00765(14) 0.32186(12) 0.0361(6) Uani 1 1 d .
C25 C 0.50870(17) 0.04224(15) 0.35946(12) 0.0377(7) Uani 1 1 d .
H25 H 0.4659 0.0488 0.3836 0.045 Uiso 1 1 calc R
C26 C 0.57653(16) 0.08272(14) 0.36291(11) 0.0324(6) Uani 1 1 d .
C27 C 0.69970(19) 0.01189(17) 0.24940(13) 0.0471(8) Uani 1 1 d .
H27A H 0.7438 0.0437 0.2553 0.071 Uiso 1 1 calc R
H27B H 0.6782 0.0180 0.2141 0.071 Uiso 1 1 calc R
H27C H 0.7200 -0.0340 0.2533 0.071 Uiso 1 1 calc R
C28 C 0.42825(19) -0.05319(17) 0.32065(14) 0.0508(8) Uani 1 1 d .
H28A H 0.4282 -0.0818 0.3517 0.076 Uiso 1 1 calc R
H28B H 0.4302 -0.0813 0.2893 0.076 Uiso 1 1 calc R
H28C H 0.3790 -0.0259 0.3201 0.076 Uiso 1 1 calc R
C29 C 0.58365(18) 0.13538(15) 0.40476(12) 0.0413(7) Uani 1 1 d .
H29A H 0.5357 0.1340 0.4271 0.062 Uiso 1 1 calc R
H29B H 0.5881 0.1798 0.3886 0.062 Uiso 1 1 calc R
H29C H 0.6319 0.1266 0.4259 0.062 Uiso 1 1 calc R
C30 C 0.73656(18) 0.25078(14) 0.44920(11) 0.0348(6) Uani 1 1 d .
H30 H 0.6793(19) 0.2482(15) 0.4581(12) 0.046(9) Uiso 1 1 d .
B1 B 0.7548(2) 0.30979(18) 0.53186(12) 0.0377(8) Uani 1 1 d .
H1 H 0.6841(16) 0.3083(13) 0.5305(10) 0.031(7) Uiso 1 1 d .
C41 C 0.78833(18) 0.38647(15) 0.53776(11) 0.0395(7) Uani 1 1 d .
F42 F 0.88747(12) 0.38503(10) 0.47124(8) 0.0605(5) Uani 1 1 d .
C42 C 0.84703(19) 0.41856(16) 0.50861(12) 0.0431(7) Uani 1 1 d .
F43 F 0.92194(14) 0.51362(11) 0.48341(9) 0.0733(6) Uani 1 1 d .
C43 C 0.8663(2) 0.48537(17) 0.51471(13) 0.0514(8) Uani 1 1 d .
F44 F 0.84564(15) 0.58842(10) 0.55698(9) 0.0773(7) Uani 1 1 d .
C44 C 0.8282(2) 0.52281(16) 0.55151(14) 0.0543(9) Uani 1 1 d .
F45 F 0.73216(15) 0.53022(11) 0.61843(9) 0.0783(7) Uani 1 1 d .
C45 C 0.7707(2) 0.49400(17) 0.58235(14) 0.0536(9) Uani 1 1 d .
F46 F 0.69621(12) 0.40051(10) 0.60698(7) 0.0584(5) Uani 1 1 d .
C46 C 0.7532(2) 0.42686(16) 0.57525(11) 0.0439(7) Uani 1 1 d .
C51 C 0.78932(17) 0.26077(14) 0.57720(11) 0.0356(6) Uani 1 1 d .
F52 F 0.92430(10) 0.28161(10) 0.55290(8) 0.0568(5) Uani 1 1 d .
C52 C 0.87102(18) 0.25058(15) 0.58487(12) 0.0424(7) Uani 1 1 d .
F53 F 0.98271(12) 0.20404(12) 0.62986(10) 0.0765(7) Uani 1 1 d .
C53 C 0.9025(2) 0.21055(17) 0.62354(14) 0.0517(9) Uani 1 1 d .
F54 F 0.88036(15) 0.13721(11) 0.69408(9) 0.0771(7) Uani 1 1 d .
C54 C 0.8509(2) 0.17687(15) 0.65606(12) 0.0495(8) Uani 1 1 d .
F55 F 0.71909(14) 0.15224(10) 0.68298(8) 0.0636(6) Uani 1 1 d .
C55 C 0.7696(2) 0.18464(15) 0.65057(12) 0.0449(8) Uani 1 1 d .
F56 F 0.65941(11) 0.23095(10) 0.60836(7) 0.0531(5) Uani 1 1 d .
C56 C 0.74026(18) 0.22569(14) 0.61146(11) 0.0385(7) Uani 1 1 d .

loop_
_atom_site_aniso_label
_atom_site_aniso_U_11
_atom_site_aniso_U_22
_atom_site_aniso_U_33
_atom_site_aniso_U_23
_atom_site_aniso_U_13
_atom_site_aniso_U_12
Zr1 0.02609(14) 0.02940(14) 0.02317(14) 0.00179(10) 0.00007(10) -0.00032(10)
O1 0.0287(10) 0.0380(10) 0.0334(10) -0.0026(8) 0.0024(8) -0.0039(8)
O2 0.0481(11) 0.0319(10) 0.0256(10) -0.0013(8) -0.0002(9) 0.0030(9)
O3 0.0398(11) 0.0399(11) 0.0288(10) -0.0056(9) 0.0005(8) -0.0020(9)
C1 0.0347(15) 0.0391(16) 0.0375(16) 0.0139(13) 0.0029(13) -0.0027(13)
C2 0.0466(17) 0.0308(15) 0.0334(16) 0.0090(12) -0.0016(13) -0.0057(13)
C3 0.0392(15) 0.0384(16) 0.0309(15) 0.0106(13) 0.0013(13) 0.0054(13)
C4 0.0359(15) 0.0433(16) 0.0253(14) 0.0084(12) -0.0050(12) -0.0021(13)
C5 0.0414(16) 0.0359(15) 0.0256(14) 0.0070(12) 0.0044(12) -0.0006(12)
C6 0.0382(17) 0.068(2) 0.062(2) 0.0281(19) -0.0031(16) -0.0129(16)
C7 0.082(3) 0.0345(17) 0.049(2) 0.0035(15) -0.0049(18) -0.0131(17)
C8 0.054(2) 0.060(2) 0.046(2) 0.0131(17) 0.0070(16) 0.0214(17)
C9 0.0466(18) 0.063(2) 0.0445(19) 0.0116(16) -0.0138(15) -0.0093(16)
C10 0.060(2) 0.058(2) 0.0351(17) 0.0075(15) 0.0138(15) 0.0079(17)
C11 0.0361(15) 0.0326(15) 0.0349(16) 0.0028(12) 0.0004(12) 0.0071(12)
C12 0.0319(14) 0.0335(15) 0.0384(16) 0.0072(12) 0.0012(12) 0.0050(12)
C13 0.0348(15) 0.0364(15) 0.0279(14) 0.0065(12) -0.0012(12) 0.0066(12)
C14 0.0294(14) 0.0410(16) 0.0340(16) 0.0078(13) -0.0070(12) 0.0033(12)
C15 0.0302(14) 0.0414(16) 0.0389(17) 0.0086(13) 0.0010(12) 0.0051(12)
C16 0.0546(19) 0.0436(18) 0.050(2) -0.0024(15) 0.0037(16) 0.0124(15)
C17 0.0479(18) 0.0370(17) 0.053(2) 0.0104(15) 0.0038(15) -0.0001(14)
C18 0.0585(19) 0.0441(17) 0.0303(16) 0.0076(14) 0.0024(14) 0.0103(15)
C19 0.0446(18) 0.054(2) 0.0459(19) 0.0082(16) -0.0139(15) -0.0059(15)
C20 0.0314(16) 0.063(2) 0.054(2) 0.0112(17) 0.0063(14) 0.0076(15)
C21 0.0281(13) 0.0321(14) 0.0291(14) 0.0043(12) -0.0022(11) -0.0016(11)
C22 0.0316(14) 0.0369(15) 0.0344(15) 0.0020(13) -0.0012(12) 0.0014(12)
C23 0.0398(16) 0.0330(15) 0.0315(15) 0.0017(12) -0.0085(12) -0.0035(12)
C24 0.0332(14) 0.0352(15) 0.0401(17) 0.0083(13) -0.0030(13) -0.0044(12)
C25 0.0316(15) 0.0436(17) 0.0379(17) 0.0082(14) 0.0044(12) 0.0015(13)
C26 0.0310(14) 0.0343(15) 0.0319(15) 0.0056(12) 0.0019(12) 0.0005(12)
C27 0.0440(17) 0.0546(19) 0.0425(17) -0.0139(16) 0.0068(14) -0.0028(15)
C28 0.0466(18) 0.057(2) 0.049(2) 0.0071(16) -0.0048(15) -0.0188(16)
C29 0.0412(16) 0.0410(16) 0.0418(18) -0.0014(14) 0.0073(14) -0.0005(13)
C30 0.0399(17) 0.0348(15) 0.0296(15) -0.0008(13) -0.0020(13) -0.0005(13)
B1 0.0431(19) 0.0436(19) 0.0263(16) -0.0056(14) 0.0028(14) 0.0001(15)
C41 0.0498(18) 0.0392(16) 0.0296(15) 0.0018(13) -0.0065(13) -0.0001(14)
F42 0.0647(12) 0.0662(13) 0.0507(12) -0.0076(10) 0.0156(10) -0.0174(10)
C42 0.0524(19) 0.0464(18) 0.0303(16) -0.0002(14) -0.0045(14) -0.0008(15)
F43 0.0818(15) 0.0675(14) 0.0708(15) 0.0196(12) -0.0084(12) -0.0281(12)
C43 0.057(2) 0.051(2) 0.046(2) 0.0151(17) -0.0165(16) -0.0114(17)
F44 0.1113(18) 0.0380(11) 0.0824(16) 0.0025(11) -0.0403(14) -0.0103(11)
C44 0.079(2) 0.0326(17) 0.052(2) 0.0002(15) -0.0286(19) -0.0010(17)
F45 0.1067(18) 0.0577(13) 0.0705(15) -0.0289(12) -0.0012(13) 0.0130(12)
C45 0.073(2) 0.0424(19) 0.0455(19) -0.0086(16) -0.0145(18) 0.0108(17)
F46 0.0735(13) 0.0588(12) 0.0428(11) -0.0094(9) 0.0145(10) 0.0028(10)
C46 0.0568(19) 0.0454(18) 0.0295(15) -0.0015(14) -0.0049(15) 0.0032(15)
C51 0.0467(17) 0.0308(15) 0.0292(15) -0.0082(12) -0.0026(13) -0.0031(13)
F52 0.0402(10) 0.0683(13) 0.0620(13) 0.0089(10) -0.0025(9) -0.0105(9)
C52 0.0475(18) 0.0384(16) 0.0413(18) -0.0007(14) -0.0032(14) -0.0103(14)
F53 0.0560(13) 0.0794(15) 0.0941(18) 0.0110(13) -0.0309(12) 0.0010(11)
C53 0.054(2) 0.0444(18) 0.057(2) -0.0035(16) -0.0222(17) -0.0017(16)
F54 0.1092(18) 0.0576(12) 0.0647(14) 0.0180(11) -0.0349(13) -0.0046(12)
C54 0.078(2) 0.0311(16) 0.0390(18) 0.0032(14) -0.0175(17) -0.0060(16)
F55 0.0948(15) 0.0505(11) 0.0454(12) 0.0058(9) 0.0085(11) -0.0235(11)
C55 0.068(2) 0.0327(15) 0.0339(16) -0.0018(13) -0.0017(15) -0.0154(15)
F56 0.0469(10) 0.0641(12) 0.0485(11) -0.0020(9) 0.0074(9) -0.0065(9)
C56 0.0474(18) 0.0355(16) 0.0327(16) -0.0072(13) -0.0003(13) -0.0055(13)

loop_
_atom_type_symbol
_atom_type_description
_atom_type_scat_dispersion_real
_atom_type_scat_dispersion_imag
_atom_type_scat_source
C C 0.0033 0.0016 'International Tables Vol C Tables 4.2.6.8 and 6.1.1.4'
H H 0.0000 0.0000 'International Tables Vol C Tables 4.2.6.8 and 6.1.1.4'
B B 0.0013 0.0007 'International Tables Vol C Tables 4.2.6.8 and 6.1.1.4'
O O 0.0106 0.0060 'International Tables Vol C Tables 4.2.6.8 and 6.1.1.4'
F F 0.0171 0.0103 'International Tables Vol C Tables 4.2.6.8 and 6.1.1.4'
Zr Zr -2.9673 0.5597 'International Tables Vol C Tables 4.2.6.8 and 6.1.1.4'

loop_
_geom_angle_atom_site_label_1
_geom_angle_atom_site_label_2
_geom_angle_atom_site_label_3
_geom_angle
O1 Zr1 O2 96.56(8)
O1 Zr1 C14 132.66(9)
O2 Zr1 C14 86.19(8)
O1 Zr1 C5 100.50(9)
O2 Zr1 C5 128.87(8)
C14 Zr1 C5 114.21(9)
O1 Zr1 C3 91.50(9)
O2 Zr1 C3 77.96(8)
C14 Zr1 C3 134.73(9)
C5 Zr1 C3 53.92(9)
O1 Zr1 C13 102.26(9)
O2 Zr1 C13 75.62(8)
C14 Zr1 C13 32.80(9)
C5 Zr1 C13 143.88(9)
C3 Zr1 C13 151.35(9)
O1 Zr1 C11 91.32(8)
O2 Zr1 C11 128.82(8)
C14 Zr1 C11 53.76(9)
C5 Zr1 C11 98.68(9)
C3 Zr1 C11 152.47(9)
C13 Zr1 C11 53.34(9)
O1 Zr1 C4 78.31(8)
O2 Zr1 C4 108.39(8)
C14 Zr1 C4 145.18(9)
C5 Zr1 C4 32.65(9)
C3 Zr1 C4 32.09(9)
C13 Zr1 C4 175.92(9)
C11 Zr1 C4 122.71(9)
O1 Zr1 C15 123.69(9)
O2 Zr1 C15 118.23(9)
C14 Zr1 C15 32.08(9)
C5 Zr1 C15 90.68(9)
C3 Zr1 C15 135.75(9)
C13 Zr1 C15 53.29(9)
C11 Zr1 C15 32.39(9)
C4 Zr1 C15 123.01(9)
O1 Zr1 C12 79.57(8)
O2 Zr1 C12 100.18(8)
C14 Zr1 C12 53.63(9)
C5 Zr1 C12 130.12(9)
C3 Zr1 C12 170.66(9)
C13 Zr1 C12 31.88(9)
C11 Zr1 C12 32.21(9)
C4 Zr1 C12 145.47(10)
C15 Zr1 C12 53.20(9)
O1 Zr1 C2 123.82(9)
O2 Zr1 C2 76.64(8)
C14 Zr1 C2 102.89(9)
C5 Zr1 C2 53.86(9)
C3 Zr1 C2 32.32(9)
C13 Zr1 C2 128.12(9)
C11 Zr1 C2 136.31(9)
C4 Zr1 C2 53.31(9)
C15 Zr1 C2 107.29(9)
C12 Zr1 C2 156.50(9)
O1 Zr1 C1 130.67(9)
O2 Zr1 C1 106.04(9)
C14 Zr1 C1 92.76(9)
C5 Zr1 C1 32.55(9)
C3 Zr1 C1 53.10(9)
C13 Zr1 C1 125.42(9)
C11 Zr1 C1 106.28(9)
C4 Zr1 C1 53.22(9)
C15 Zr1 C1 82.69(9)
C12 Zr1 C1 135.58(9)
C2 Zr1 C1 31.86(9)
C21 O1 Zr1 173.58(18)
C30 O2 Zr1 170.68(19)
C30 O3 B1 120.7(2)
C2 C1 C5 108.7(2)
C2 C1 C6 123.5(3)
C5 C1 C6 126.0(3)
C2 C1 Zr1 73.76(16)
C5 C1 Zr1 72.24(15)
C6 C1 Zr1 132.2(2)
C1 C2 C3 107.6(3)
C1 C2 C7 125.9(3)
C3 C2 C7 126.2(3)
C1 C2 Zr1 74.37(16)
C3 C2 Zr1 72.79(15)
C7 C2 Zr1 123.1(2)
C4 C3 C2 108.6(3)
C4 C3 C8 124.6(3)
C2 C3 C8 126.6(3)
C4 C3 Zr1 74.52(16)
C2 C3 Zr1 74.89(16)
C8 C3 Zr1 121.23(19)
C3 C4 C5 108.3(2)
C3 C4 C9 124.7(3)
C5 C4 C9 126.8(3)
C3 C4 Zr1 73.39(15)
C5 C4 Zr1 72.97(15)
C9 C4 Zr1 122.7(2)
C4 C5 C1 106.7(2)
C4 C5 C10 125.4(3)
C1 C5 C10 127.0(3)
C4 C5 Zr1 74.37(15)
C1 C5 Zr1 75.21(16)
C10 C5 Zr1 124.61(19)
C1 C6 H6A 109.5
C1 C6 H6B 109.5
H6A C6 H6B 109.5
C1 C6 H6C 109.5
H6A C6 H6C 109.5
H6B C6 H6C 109.5
C2 C7 H7A 109.5
C2 C7 H7B 109.5
H7A C7 H7B 109.5
C2 C7 H7C 109.5
H7A C7 H7C 109.5
H7B C7 H7C 109.5
C3 C8 H8A 109.5
C3 C8 H8B 109.5
H8A C8 H8B 109.5
C3 C8 H8C 109.5
H8A C8 H8C 109.5
H8B C8 H8C 109.5
C4 C9 H9A 109.5
C4 C9 H9B 109.5
H9A C9 H9B 109.5
C4 C9 H9C 109.5
H9A C9 H9C 109.5
H9B C9 H9C 109.5
C5 C10 H10A 109.5
C5 C10 H10B 109.5
H10A C10 H10B 109.5
C5 C10 H10C 109.5
H10A C10 H10C 109.5
H10B C10 H10C 109.5
C12 C11 C15 107.5(3)
C12 C11 C16 126.4(3)
C15 C11 C16 124.8(3)
C12 C11 Zr1 74.35(15)
C15 C11 Zr1 74.22(15)
C16 C11 Zr1 127.0(2)
C13 C12 C11 108.3(2)
C13 C12 C17 125.7(3)
C11 C12 C17 125.9(3)
C13 C12 Zr1 73.27(15)
C11 C12 Zr1 73.44(15)
C17 C12 Zr1 122.33(19)
C12 C13 C14 108.3(2)
C12 C13 C18 124.5(3)
C14 C13 C18 126.6(3)
C12 C13 Zr1 74.85(16)
C14 C13 Zr1 73.16(15)
C18 C13 Zr1 124.61(18)
C15 C14 C13 107.4(3)
C15 C14 C19 127.3(3)
C13 C14 C19 125.1(3)
C15 C14 Zr1 75.16(16)
C13 C14 Zr1 74.04(15)
C19 C14 Zr1 120.96(19)
C14 C15 C11 108.4(2)
C14 C15 C20 126.6(3)
C11 C15 C20 123.1(3)
C14 C15 Zr1 72.76(15)
C11 C15 Zr1 73.39(15)
C20 C15 Zr1 132.2(2)
C11 C16 H16A 109.5
C11 C16 H16B 109.5
H16A C16 H16B 109.5
C11 C16 H16C 109.5
H16A C16 H16C 109.5
H16B C16 H16C 109.5
C12 C17 H17A 109.5
C12 C17 H17B 109.5
H17A C17 H17B 109.5
C12 C17 H17C 109.5
H17A C17 H17C 109.5
H17B C17 H17C 109.5
C13 C18 H18A 109.5
C13 C18 H18B 109.5
H18A C18 H18B 109.5
C13 C18 H18C 109.5
H18A C18 H18C 109.5
H18B C18 H18C 109.5
C14 C19 H19A 109.5
C14 C19 H19B 109.5
H19A C19 H19B 109.5
C14 C19 H19C 109.5
H19A C19 H19C 109.5
H19B C19 H19C 109.5
C15 C20 H20A 109.5
C15 C20 H20B 109.5
H20A C20 H20B 109.5
C15 C20 H20C 109.5
H20A C20 H20C 109.5
H20B C20 H20C 109.5
O1 C21 C26 118.3(2)
O1 C21 C22 121.0(2)
C26 C21 C22 120.7(2)
C23 C22 C21 118.0(3)
C23 C22 C27 119.2(3)
C21 C22 C27 122.8(2)
C24 C23 C22 122.8(3)
C24 C23 H23 118.6
C22 C23 H23 118.6
C23 C24 C25 117.4(3)
C23 C24 C28 121.6(3)
C25 C24 C28 120.9(3)
C26 C25 C24 122.2(3)
C26 C25 H25 118.9
C24 C25 H25 118.9
C25 C26 C21 118.9(3)
C25 C26 C29 121.0(3)
C21 C26 C29 120.1(2)
C22 C27 H27A 109.5
C22 C27 H27B 109.5
H27A C27 H27B 109.5
C22 C27 H27C 109.5
H27A C27 H27C 109.5
H27B C27 H27C 109.5
C24 C28 H28A 109.5
C24 C28 H28B 109.5
H28A C28 H28B 109.5
C24 C28 H28C 109.5
H28A C28 H28C 109.5
H28B C28 H28C 109.5
C26 C29 H29A 109.5
C26 C29 H29B 109.5
H29A C29 H29B 109.5
C26 C29 H29C 109.5
H29A C29 H29C 109.5
H29B C29 H29C 109.5
O2 C30 O3 123.9(3)
O2 C30 H30 116.4(19)
O3 C30 H30 119.7(19)
O3 B1 C51 107.2(2)
O3 B1 C41 108.5(2)
C51 B1 C41 112.1(2)
O3 B1 H1 106.2(13)
C51 B1 H1 111.0(13)
C41 B1 H1 111.6(13)
C46 C41 C42 113.7(3)
C46 C41 B1 117.8(3)
C42 C41 B1 128.5(3)
F42 C42 C43 116.4(3)
F42 C42 C41 120.3(3)
C43 C42 C41 123.2(3)
F43 C43 C44 120.2(3)
F43 C43 C42 119.7(3)
C44 C43 C42 120.2(3)
F44 C44 C43 120.4(4)
F44 C44 C45 119.9(3)
C43 C44 C45 119.7(3)
F45 C45 C44 120.5(3)
F45 C45 C46 120.9(4)
C44 C45 C46 118.5(3)
F46 C46 C45 116.3(3)
F46 C46 C41 119.1(3)
C45 C46 C41 124.5(3)
C52 C51 C56 114.2(3)
C52 C51 B1 122.4(3)
C56 C51 B1 123.4(3)
F52 C52 C53 117.0(3)
F52 C52 C51 119.0(3)
C53 C52 C51 124.0(3)
F53 C53 C54 119.7(3)
F53 C53 C52 121.2(3)
C54 C53 C52 119.1(3)
F54 C54 C55 119.9(3)
F54 C54 C53 120.2(3)
C55 C54 C53 119.9(3)
F55 C55 C54 119.8(3)
F55 C55 C56 120.9(3)
C54 C55 C56 119.3(3)
F56 C56 C55 116.0(3)
F56 C56 C51 120.5(3)
C55 C56 C51 123.5(3)

loop_
_geom_bond_atom_site_label_1
_geom_bond_atom_site_label_2
_geom_bond_distance
Zr1 O1 1.9607(18)
Zr1 O2 2.1338(18)
Zr1 C14 2.525(3)
Zr1 C5 2.529(3)
Zr1 C3 2.533(3)
Zr1 C13 2.536(3)
Zr1 C11 2.545(3)
Zr1 C4 2.547(3)
Zr1 C15 2.556(3)
Zr1 C12 2.557(3)
Zr1 C2 2.560(3)
Zr1 C1 2.568(3)
O1 C21 1.361(3)
O2 C30 1.238(3)
O3 C30 1.252(3)
O3 B1 1.554(4)
C1 C2 1.408(4)
C1 C5 1.429(4)
C1 C6 1.511(4)
C2 C3 1.418(4)
C2 C7 1.494(4)
C3 C4 1.404(4)
C3 C8 1.500(4)
C4 C5 1.427(4)
C4 C9 1.500(4)
C5 C10 1.504(4)
C6 H6A 0.9800
C6 H6B 0.9800
C6 H6C 0.9800
C7 H7A 0.9800
C7 H7B 0.9800
C7 H7C 0.9800
C8 H8A 0.9800
C8 H8B 0.9800
C8 H8C 0.9800
C9 H9A 0.9800
C9 H9B 0.9800
C9 H9C 0.9800
C10 H10A 0.9800
C10 H10B 0.9800
C10 H10C 0.9800
C11 C12 1.415(4)
C11 C15 1.423(4)
C11 C16 1.495(4)
C12 C13 1.399(4)
C12 C17 1.505(4)
C13 C14 1.429(4)
C13 C18 1.502(4)
C14 C15 1.404(4)
C14 C19 1.508(4)
C15 C20 1.504(4)
C16 H16A 0.9800
C16 H16B 0.9800
C16 H16C 0.9800
C17 H17A 0.9800
C17 H17B 0.9800
C17 H17C 0.9800
C18 H18A 0.9800
C18 H18B 0.9800
C18 H18C 0.9800
C19 H19A 0.9800
C19 H19B 0.9800
C19 H19C 0.9800
C20 H20A 0.9800
C20 H20B 0.9800
C20 H20C 0.9800
C21 C26 1.397(4)
C21 C22 1.398(4)
C22 C23 1.396(4)
C22 C27 1.502(4)
C23 C24 1.384(4)
C23 H23 0.9500
C24 C25 1.390(4)
C24 C28 1.513(4)
C25 C26 1.386(4)
C25 H25 0.9500
C26 C29 1.506(4)
C27 H27A 0.9800
C27 H27B 0.9800
C27 H27C 0.9800
C28 H28A 0.9800
C28 H28B 0.9800
C28 H28C 0.9800
C29 H29A 0.9800
C29 H29B 0.9800
C29 H29C 0.9800
C30 H30 0.98(3)
B1 C51 1.623(4)
B1 C41 1.633(5)
B1 H1 1.17(3)
C41 C46 1.382(4)
C41 C42 1.383(4)
F42 C42 1.347(4)
C42 C43 1.378(5)
F43 C43 1.346(4)
C43 C44 1.358(5)
F44 C44 1.346(4)
C44 C45 1.365(5)
F45 C45 1.336(4)
C45 C46 1.381(5)
F46 C46 1.352(4)
C51 C52 1.383(4)
C51 C56 1.386(4)
F52 C52 1.354(3)
C52 C53 1.375(4)
F53 C53 1.344(4)
C53 C54 1.370(5)
F54 C54 1.346(4)
C54 C55 1.364(5)
F55 C55 1.344(4)
C55 C56 1.382(4)
F56 C56 1.346(3)

loop_
_geom_torsion_atom_site_label_1
_geom_torsion_atom_site_label_2
_geom_torsion_atom_site_label_3
_geom_torsion_atom_site_label_4
_geom_torsion
O2 Zr1 O1 C21 -70.6(16)
C14 Zr1 O1 C21 20.3(16)
C5 Zr1 O1 C21 157.8(16)
C3 Zr1 O1 C21 -148.6(16)
C13 Zr1 O1 C21 6.1(16)
C11 Zr1 O1 C21 58.8(16)
C4 Zr1 O1 C21 -178(100)
C15 Zr1 O1 C21 59.9(16)
C12 Zr1 O1 C21 28.6(16)
C2 Zr1 O1 C21 -148.9(16)
C1 Zr1 O1 C21 171.7(15)
O1 Zr1 O2 C30 108.2(12)
C14 Zr1 O2 C30 -24.3(12)
C5 Zr1 O2 C30 -142.6(12)
C3 Zr1 O2 C30 -161.6(13)
C13 Zr1 O2 C30 7.2(12)
C11 Zr1 O2 C30 11.2(13)
C4 Zr1 O2 C30 -171.9(12)
C15 Zr1 O2 C30 -25.8(13)
C12 Zr1 O2 C30 27.7(13)
C2 Zr1 O2 C30 -128.5(13)
C1 Zr1 O2 C30 -116.1(12)
O1 Zr1 C1 C2 90.43(19)
O2 Zr1 C1 C2 -23.38(18)
C14 Zr1 C1 C2 -110.20(18)
C5 Zr1 C1 C2 116.4(2)
C3 Zr1 C1 C2 37.45(16)
C13 Zr1 C1 C2 -106.91(18)
C11 Zr1 C1 C2 -163.15(17)
C4 Zr1 C1 C2 77.86(18)
C15 Zr1 C1 C2 -140.73(18)
C12 Zr1 C1 C2 -147.17(17)
O1 Zr1 C1 C5 -25.9(2)
O2 Zr1 C1 C5 -139.74(16)
C14 Zr1 C1 C5 133.44(17)
C3 Zr1 C1 C5 -78.91(18)
C13 Zr1 C1 C5 136.73(16)
C11 Zr1 C1 C5 80.49(17)
C4 Zr1 C1 C5 -38.50(16)
C15 Zr1 C1 C5 102.91(17)
C12 Zr1 C1 C5 96.47(19)
C2 Zr1 C1 C5 -116.4(2)
O1 Zr1 C1 C6 -148.8(3)
O2 Zr1 C1 C6 97.4(3)
C14 Zr1 C1 C6 10.6(3)
C5 Zr1 C1 C6 -122.9(4)
C3 Zr1 C1 C6 158.2(4)
C13 Zr1 C1 C6 13.9(4)
C11 Zr1 C1 C6 -42.4(3)
C4 Zr1 C1 C6 -161.4(4)
C15 Zr1 C1 C6 -20.0(3)
C12 Zr1 C1 C6 -26.4(4)
C2 Zr1 C1 C6 120.8(4)
C5 C1 C2 C3 -1.4(3)
C6 C1 C2 C3 164.1(3)
Zr1 C1 C2 C3 -65.72(19)
C5 C1 C2 C7 -175.8(3)
C6 C1 C2 C7 -10.3(5)
Zr1 C1 C2 C7 119.9(3)
C5 C1 C2 Zr1 64.28(19)
C6 C1 C2 Zr1 -130.2(3)
O1 Zr1 C2 C1 -114.09(17)
O2 Zr1 C2 C1 156.92(18)
C14 Zr1 C2 C1 74.07(18)
C5 Zr1 C2 C1 -36.65(16)
C3 Zr1 C2 C1 -114.6(2)
C13 Zr1 C2 C1 97.64(19)
C11 Zr1 C2 C1 23.7(2)
C4 Zr1 C2 C1 -77.54(18)
C15 Zr1 C2 C1 41.12(19)
C12 Zr1 C2 C1 72.1(3)
O1 Zr1 C2 C3 0.5(2)
O2 Zr1 C2 C3 -88.52(17)
C14 Zr1 C2 C3 -171.38(17)
C5 Zr1 C2 C3 77.90(18)
C13 Zr1 C2 C3 -147.80(16)
C11 Zr1 C2 C3 138.30(17)
C4 Zr1 C2 C3 37.02(16)
C15 Zr1 C2 C3 155.67(16)
C12 Zr1 C2 C3 -173.3(2)
C1 Zr1 C2 C3 114.6(2)
O1 Zr1 C2 C7 122.9(3)
O2 Zr1 C2 C7 33.9(3)
C14 Zr1 C2 C7 -49.0(3)
C5 Zr1 C2 C7 -159.7(3)
C3 Zr1 C2 C7 122.4(3)
C13 Zr1 C2 C7 -25.4(3)
C11 Zr1 C2 C7 -99.3(3)
C4 Zr1 C2 C7 159.4(3)
C15 Zr1 C2 C7 -81.9(3)
C12 Zr1 C2 C7 -50.9(4)
C1 Zr1 C2 C7 -123.0(3)
C1 C2 C3 C4 -0.7(3)
C7 C2 C3 C4 173.6(3)
Zr1 C2 C3 C4 -67.52(19)
C1 C2 C3 C8 -175.3(3)
C7 C2 C3 C8 -0.9(5)
Zr1 C2 C3 C8 117.9(3)
C1 C2 C3 Zr1 66.78(19)
C7 C2 C3 Zr1 -118.8(3)
O1 Zr1 C3 C4 -64.95(17)
O2 Zr1 C3 C4 -161.34(18)
C14 Zr1 C3 C4 126.54(17)
C5 Zr1 C3 C4 36.97(16)
C13 Zr1 C3 C4 175.64(18)
C11 Zr1 C3 C4 30.8(3)
C15 Zr1 C3 C4 80.3(2)
C12 Zr1 C3 C4 -81.9(6)
C2 Zr1 C3 C4 114.7(2)
C1 Zr1 C3 C4 77.76(18)
O1 Zr1 C3 C2 -179.62(17)
O2 Zr1 C3 C2 83.99(17)
C14 Zr1 C3 C2 11.9(2)
C5 Zr1 C3 C2 -77.69(18)
C13 Zr1 C3 C2 61.0(3)
C11 Zr1 C3 C2 -83.9(3)
C4 Zr1 C3 C2 -114.7(2)
C15 Zr1 C3 C2 -34.3(2)
C12 Zr1 C3 C2 163.4(5)
C1 Zr1 C3 C2 -36.90(17)
O1 Zr1 C3 C8 56.5(3)
O2 Zr1 C3 C8 -39.9(2)
C14 Zr1 C3 C8 -112.1(3)
C5 Zr1 C3 C8 158.4(3)
C13 Zr1 C3 C8 -63.0(3)
C11 Zr1 C3 C8 152.2(2)
C4 Zr1 C3 C8 121.4(3)
C15 Zr1 C3 C8 -158.2(2)
C12 Zr1 C3 C8 39.5(7)
C2 Zr1 C3 C8 -123.9(3)
C1 Zr1 C3 C8 -160.8(3)
C2 C3 C4 C5 2.6(3)
C8 C3 C4 C5 177.3(3)
Zr1 C3 C4 C5 -65.13(19)
C2 C3 C4 C9 -173.6(3)
C8 C3 C4 C9 1.0(4)
Zr1 C3 C4 C9 118.6(3)
C2 C3 C4 Zr1 67.77(19)
C8 C3 C4 Zr1 -117.6(3)
O1 Zr1 C4 C3 112.35(17)
O2 Zr1 C4 C3 19.25(18)
C14 Zr1 C4 C3 -91.6(2)
C5 Zr1 C4 C3 -115.7(2)
C13 Zr1 C4 C3 -149.2(12)
C11 Zr1 C4 C3 -163.67(16)
C15 Zr1 C4 C3 -124.89(17)
C12 Zr1 C4 C3 163.53(17)
C2 Zr1 C4 C3 -37.29(16)
C1 Zr1 C4 C3 -77.36(18)
O1 Zr1 C4 C5 -131.91(17)
O2 Zr1 C4 C5 134.98(16)
C14 Zr1 C4 C5 24.2(3)
C3 Zr1 C4 C5 115.7(2)
C13 Zr1 C4 C5 -33.5(14)
C11 Zr1 C4 C5 -47.94(19)
C15 Zr1 C4 C5 -9.2(2)
C12 Zr1 C4 C5 -80.7(2)
C2 Zr1 C4 C5 78.44(18)
C1 Zr1 C4 C5 38.38(16)
O1 Zr1 C4 C9 -8.6(2)
O2 Zr1 C4 C9 -101.8(3)
C14 Zr1 C4 C9 147.4(2)
C5 Zr1 C4 C9 123.3(3)
C3 Zr1 C4 C9 -121.0(3)
C13 Zr1 C4 C9 89.8(13)
C11 Zr1 C4 C9 75.3(3)
C15 Zr1 C4 C9 114.1(2)
C12 Zr1 C4 C9 42.5(3)
C2 Zr1 C4 C9 -158.3(3)
C1 Zr1 C4 C9 161.6(3)
C3 C4 C5 C1 -3.5(3)
C9 C4 C5 C1 172.7(3)
Zr1 C4 C5 C1 -68.87(19)
C3 C4 C5 C10 -173.0(3)
C9 C4 C5 C10 3.2(5)
Zr1 C4 C5 C10 121.6(3)
C3 C4 C5 Zr1 65.40(19)
C9 C4 C5 Zr1 -118.4(3)
C2 C1 C5 C4 3.0(3)
C6 C1 C5 C4 -162.0(3)
Zr1 C1 C5 C4 68.29(18)
C2 C1 C5 C10 172.3(3)
C6 C1 C5 C10 7.2(5)
Zr1 C1 C5 C10 -122.4(3)
C2 C1 C5 Zr1 -65.3(2)
C6 C1 C5 Zr1 129.7(3)
O1 Zr1 C5 C4 47.83(17)
O2 Zr1 C5 C4 -59.55(19)
C14 Zr1 C5 C4 -165.14(16)
C3 Zr1 C5 C4 -36.31(16)
C13 Zr1 C5 C4 176.18(16)
C11 Zr1 C5 C4 140.81(17)
C15 Zr1 C5 C4 172.33(17)
C12 Zr1 C5 C4 132.98(17)
C2 Zr1 C5 C4 -76.61(18)
C1 Zr1 C5 C4 -112.5(2)
O1 Zr1 C5 C1 160.29(16)
O2 Zr1 C5 C1 52.91(19)
C14 Zr1 C5 C1 -52.68(18)
C3 Zr1 C5 C1 76.16(18)
C13 Zr1 C5 C1 -71.4(2)
C11 Zr1 C5 C1 -106.73(17)
C4 Zr1 C5 C1 112.5(2)
C15 Zr1 C5 C1 -75.21(17)
C12 Zr1 C5 C1 -114.56(17)
C2 Zr1 C5 C1 35.85(16)
O1 Zr1 C5 C10 -74.7(3)
O2 Zr1 C5 C10 177.9(2)
C14 Zr1 C5 C10 72.4(3)
C3 Zr1 C5 C10 -158.8(3)
C13 Zr1 C5 C10 53.7(3)
C11 Zr1 C5 C10 18.3(3)
C4 Zr1 C5 C10 -122.5(3)
C15 Zr1 C5 C10 49.8(3)
C12 Zr1 C5 C10 10.5(3)
C2 Zr1 C5 C10 160.9(3)
C1 Zr1 C5 C10 125.0(3)
O1 Zr1 C11 C12 -67.90(17)
O2 Zr1 C11 C12 31.6(2)
C14 Zr1 C11 C12 77.54(18)
C5 Zr1 C11 C12 -168.73(17)
C3 Zr1 C11 C12 -163.7(2)
C13 Zr1 C11 C12 36.44(16)
C4 Zr1 C11 C12 -144.83(16)
C15 Zr1 C11 C12 113.9(2)
C2 Zr1 C11 C12 146.01(17)
C1 Zr1 C11 C12 158.80(16)
O1 Zr1 C11 C15 178.24(17)
O2 Zr1 C11 C15 -82.25(19)
C14 Zr1 C11 C15 -36.33(16)
C5 Zr1 C11 C15 77.40(18)
C3 Zr1 C11 C15 82.5(3)
C13 Zr1 C11 C15 -77.42(18)
C4 Zr1 C11 C15 101.31(18)
C12 Zr1 C11 C15 -113.9(2)
C2 Zr1 C11 C15 32.1(2)
C1 Zr1 C11 C15 44.94(19)
O1 Zr1 C11 C16 56.2(3)
O2 Zr1 C11 C16 155.8(2)
C14 Zr1 C11 C16 -158.3(3)
C5 Zr1 C11 C16 -44.6(3)
C3 Zr1 C11 C16 -39.6(4)
C13 Zr1 C11 C16 160.6(3)
C4 Zr1 C11 C16 -20.7(3)
C15 Zr1 C11 C16 -122.0(3)
C12 Zr1 C11 C16 124.1(3)
C2 Zr1 C11 C16 -89.9(3)
C1 Zr1 C11 C16 -77.1(3)
C15 C11 C12 C13 1.9(3)
C16 C11 C12 C13 169.7(3)
Zr1 C11 C12 C13 -65.51(19)
C15 C11 C12 C17 -174.4(3)
C16 C11 C12 C17 -6.5(5)
Zr1 C11 C12 C17 118.3(3)
C15 C11 C12 Zr1 67.37(19)
C16 C11 C12 Zr1 -124.8(3)
O1 Zr1 C12 C13 -134.81(17)
O2 Zr1 C12 C13 -39.94(17)
C14 Zr1 C12 C13 37.58(16)
C5 Zr1 C12 C13 130.18(17)
C3 Zr1 C12 C13 -117.6(6)
C11 Zr1 C12 C13 115.5(2)
C4 Zr1 C12 C13 174.32(16)
C15 Zr1 C12 C13 77.83(18)
C2 Zr1 C12 C13 39.9(3)
C1 Zr1 C12 C13 85.8(2)
O1 Zr1 C12 C11 109.64(17)
O2 Zr1 C12 C11 -155.48(16)
C14 Zr1 C12 C11 -77.97(18)
C5 Zr1 C12 C11 14.6(2)
C3 Zr1 C12 C11 126.9(5)
C13 Zr1 C12 C11 -115.5(2)
C4 Zr1 C12 C11 58.8(2)
C15 Zr1 C12 C11 -37.72(16)
C2 Zr1 C12 C11 -75.6(3)
C1 Zr1 C12 C11 -29.7(2)
O1 Zr1 C12 C17 -12.7(2)
O2 Zr1 C12 C17 82.2(2)
C14 Zr1 C12 C17 159.7(3)
C5 Zr1 C12 C17 -107.7(2)
C3 Zr1 C12 C17 4.5(7)
C13 Zr1 C12 C17 122.1(3)
C11 Zr1 C12 C17 -122.4(3)
C4 Zr1 C12 C17 -63.6(3)
C15 Zr1 C12 C17 -160.1(3)
C2 Zr1 C12 C17 162.1(2)
C1 Zr1 C12 C17 -152.1(2)
C11 C12 C13 C14 -0.4(3)
C17 C12 C13 C14 175.8(3)
Zr1 C12 C13 C14 -66.06(18)
C11 C12 C13 C18 -172.5(3)
C17 C12 C13 C18 3.7(4)
Zr1 C12 C13 C18 121.9(3)
C11 C12 C13 Zr1 65.62(19)
C17 C12 C13 Zr1 -118.1(3)
O1 Zr1 C13 C12 45.56(17)
O2 Zr1 C13 C12 139.29(17)
C14 Zr1 C13 C12 -115.0(2)
C5 Zr1 C13 C12 -82.3(2)
C3 Zr1 C13 C12 162.54(18)
C11 Zr1 C13 C12 -36.84(15)
C4 Zr1 C13 C12 -52.0(13)
C15 Zr1 C13 C12 -77.54(17)
C2 Zr1 C13 C12 -161.01(16)
C1 Zr1 C13 C12 -121.06(17)
O1 Zr1 C13 C14 160.54(16)
O2 Zr1 C13 C14 -105.74(17)
C5 Zr1 C13 C14 32.6(2)
C3 Zr1 C13 C14 -82.5(2)
C11 Zr1 C13 C14 78.14(18)
C4 Zr1 C13 C14 63.0(13)
C15 Zr1 C13 C14 37.44(16)
C12 Zr1 C13 C14 115.0(2)
C2 Zr1 C13 C14 -46.0(2)
C1 Zr1 C13 C14 -6.1(2)
O1 Zr1 C13 C18 -76.2(2)
O2 Zr1 C13 C18 17.5(2)
C14 Zr1 C13 C18 123.2(3)
C5 Zr1 C13 C18 155.9(2)
C3 Zr1 C13 C18 40.7(3)
C11 Zr1 C13 C18 -158.6(3)
C4 Zr1 C13 C18 -173.8(12)
C15 Zr1 C13 C18 160.7(3)
C12 Zr1 C13 C18 -121.8(3)
C2 Zr1 C13 C18 77.2(3)
C1 Zr1 C13 C18 117.1(2)
C12 C13 C14 C15 -1.2(3)
C18 C13 C14 C15 170.7(3)
Zr1 C13 C14 C15 -68.35(19)
C12 C13 C14 C19 -175.9(3)
C18 C13 C14 C19 -4.0(4)
Zr1 C13 C14 C19 116.9(3)
C12 C13 C14 Zr1 67.18(19)
C18 C13 C14 Zr1 -121.0(3)
O1 Zr1 C14 C15 87.16(19)
O2 Zr1 C14 C15 -177.43(17)
C5 Zr1 C14 C15 -46.16(19)
C3 Zr1 C14 C15 -108.55(19)
C13 Zr1 C14 C15 113.4(2)
C11 Zr1 C14 C15 36.69(16)
C4 Zr1 C14 C15 -60.2(2)
C12 Zr1 C14 C15 76.96(18)
C2 Zr1 C14 C15 -102.07(17)
C1 Zr1 C14 C15 -71.53(18)
O1 Zr1 C14 C13 -26.3(2)
O2 Zr1 C14 C13 69.13(16)
C5 Zr1 C14 C13 -159.60(16)
C3 Zr1 C14 C13 138.01(16)
C11 Zr1 C14 C13 -76.75(17)
C4 Zr1 C14 C13 -173.62(17)
C15 Zr1 C14 C13 -113.4(2)
C12 Zr1 C14 C13 -36.48(16)
C2 Zr1 C14 C13 144.49(16)
C1 Zr1 C14 C13 175.04(17)
O1 Zr1 C14 C19 -148.0(2)
O2 Zr1 C14 C19 -52.6(2)
C5 Zr1 C14 C19 78.7(2)
C3 Zr1 C14 C19 16.3(3)
C13 Zr1 C14 C19 -121.7(3)
C11 Zr1 C14 C19 161.5(3)
C4 Zr1 C14 C19 64.7(3)
C15 Zr1 C14 C19 124.9(3)
C12 Zr1 C14 C19 -158.2(3)
C2 Zr1 C14 C19 22.8(2)
C1 Zr1 C14 C19 53.3(2)
C13 C14 C15 C11 2.3(3)
C19 C14 C15 C11 176.9(3)
Zr1 C14 C15 C11 -65.27(19)
C13 C14 C15 C20 -162.2(3)
C19 C14 C15 C20 12.3(5)
Zr1 C14 C15 C20 130.2(3)
C13 C14 C15 Zr1 67.59(18)
C19 C14 C15 Zr1 -117.8(3)
C12 C11 C15 C14 -2.6(3)
C16 C11 C15 C14 -170.7(3)
Zr1 C11 C15 C14 64.86(19)
C12 C11 C15 C20 162.6(3)
C16 C11 C15 C20 -5.5(4)
Zr1 C11 C15 C20 -129.9(3)
C12 C11 C15 Zr1 -67.46(19)
C16 C11 C15 Zr1 124.5(3)
O1 Zr1 C15 C14 -118.01(17)
O2 Zr1 C15 C14 2.91(19)
C5 Zr1 C15 C14 138.86(17)
C3 Zr1 C15 C14 105.14(19)
C13 Zr1 C15 C14 -38.31(16)
C11 Zr1 C15 C14 -115.9(2)
C4 Zr1 C15 C14 143.79(16)
C12 Zr1 C15 C14 -78.40(18)
C2 Zr1 C15 C14 86.74(18)
C1 Zr1 C15 C14 107.23(18)
O1 Zr1 C15 C11 -2.1(2)
O2 Zr1 C15 C11 118.81(16)
C14 Zr1 C15 C11 115.9(2)
C5 Zr1 C15 C11 -105.24(17)
C3 Zr1 C15 C11 -138.96(17)
C13 Zr1 C15 C11 77.58(18)
C4 Zr1 C15 C11 -100.32(18)
C12 Zr1 C15 C11 37.50(16)
C2 Zr1 C15 C11 -157.36(16)
C1 Zr1 C15 C11 -136.87(18)
O1 Zr1 C15 C20 117.9(3)
O2 Zr1 C15 C20 -121.2(3)
C14 Zr1 C15 C20 -124.1(4)
C5 Zr1 C15 C20 14.7(3)
C3 Zr1 C15 C20 -19.0(4)
C13 Zr1 C15 C20 -162.4(3)
C11 Zr1 C15 C20 120.0(4)
C4 Zr1 C15 C20 19.7(3)
C12 Zr1 C15 C20 157.5(3)
C2 Zr1 C15 C20 -37.4(3)
C1 Zr1 C15 C20 -16.9(3)
Zr1 O1 C21 C26 66.1(16)
Zr1 O1 C21 C22 -113.9(15)
O1 C21 C22 C23 178.8(2)
C26 C21 C22 C23 -1.1(4)
O1 C21 C22 C27 -0.5(4)
C26 C21 C22 C27 179.5(3)
C21 C22 C23 C24 -0.8(4)
C27 C22 C23 C24 178.6(3)
C22 C23 C24 C25 2.1(4)
C22 C23 C24 C28 -176.5(3)
C23 C24 C25 C26 -1.5(4)
C28 C24 C25 C26 177.1(3)
C24 C25 C26 C21 -0.4(4)
C24 C25 C26 C29 -178.7(3)
O1 C21 C26 C25 -178.3(2)
C22 C21 C26 C25 1.7(4)
O1 C21 C26 C29 0.1(4)
C22 C21 C26 C29 -179.9(3)
Zr1 O2 C30 O3 60.6(14)
B1 O3 C30 O2 -173.7(3)
C30 O3 B1 C51 105.1(3)
C30 O3 B1 C41 -133.6(3)
O3 B1 C41 C46 164.1(3)
C51 B1 C41 C46 -77.7(3)
O3 B1 C41 C42 -13.6(4)
C51 B1 C41 C42 104.6(3)
C46 C41 C42 F42 178.8(3)
B1 C41 C42 F42 -3.4(5)
C46 C41 C42 C43 -2.7(4)
B1 C41 C42 C43 175.0(3)
F42 C42 C43 F43 1.1(4)
C41 C42 C43 F43 -177.4(3)
F42 C42 C43 C44 179.9(3)
C41 C42 C43 C44 1.4(5)
F43 C43 C44 F44 0.1(5)
C42 C43 C44 F44 -178.7(3)
F43 C43 C44 C45 178.7(3)
C42 C43 C44 C45 -0.1(5)
F44 C44 C45 F45 -0.8(5)
C43 C44 C45 F45 -179.4(3)
F44 C44 C45 C46 178.9(3)
C43 C44 C45 C46 0.3(5)
F45 C45 C46 F46 -0.7(5)
C44 C45 C46 F46 179.6(3)
F45 C45 C46 C41 177.8(3)
C44 C45 C46 C41 -1.9(5)
C42 C41 C46 F46 -178.5(3)
B1 C41 C46 F46 3.5(4)
C42 C41 C46 C45 3.0(5)
B1 C41 C46 C45 -175.0(3)
O3 B1 C51 C52 60.6(3)
C41 B1 C51 C52 -58.3(4)
O3 B1 C51 C56 -119.4(3)
C41 B1 C51 C56 121.6(3)
C56 C51 C52 F52 178.9(3)
B1 C51 C52 F52 -1.2(4)
C56 C51 C52 C53 -1.4(4)
B1 C51 C52 C53 178.6(3)
F52 C52 C53 F53 1.5(5)
C51 C52 C53 F53 -178.2(3)
F52 C52 C53 C54 -178.5(3)
C51 C52 C53 C54 1.8(5)
F53 C53 C54 F54 -0.2(5)
C52 C53 C54 F54 179.8(3)
F53 C53 C54 C55 178.4(3)
C52 C53 C54 C55 -1.6(5)
F54 C54 C55 F55 -0.5(5)
C53 C54 C55 F55 -179.1(3)
F54 C54 C55 C56 179.8(3)
C53 C54 C55 C56 1.2(5)
F55 C55 C56 F56 0.2(4)
C54 C55 C56 F56 180.0(3)
F55 C55 C56 C51 179.4(3)
C54 C55 C56 C51 -0.8(5)
C52 C51 C56 F56 -179.9(3)
B1 C51 C56 F56 0.1(4)
C52 C51 C56 C55 0.9(4)
B1 C51 C56 C55 -179.1(3)

loop_
_platon_squeeze_void_nr
_platon_squeeze_void_average_x
_platon_squeeze_void_average_y
_platon_squeeze_void_average_z
_platon_squeeze_void_volume
_platon_squeeze_void_count_electrons
_platon_squeeze_void_content
1 0.000 0.000 0.500 170 51 ' '
2 0.000 0.500 0.000 171 51 ' '
3 0.054 0.188 0.983 12 0 ' '
4 0.054 0.312 0.483 12 0 ' '
5 0.500 0.500 0.500 170 51 ' '
6 0.500 1.000 0.000 170 51 ' '
7 0.446 0.688 0.983 13 0 ' '
8 0.446 0.812 0.483 13 0 ' '
9 0.554 0.188 0.517 12 0 ' '
10 0.554 0.312 0.017 12 0 ' '
11 0.946 0.688 0.517 13 0 ' '
12 0.946 0.812 0.017 13 0 ' '
